data_4020876
loop_
_publ_author_name
'Chia-Hui Chien'
'Man-kit Leung'
'Jen-Kuan Su'
'Gene-Hsiang Li'
'Yi-Hung Liu'
'Yu Wang'

_publ_section_title
;
 Substituent Effects on Pyrid-2-yl Ureas toward Intramolecular
 Hydrogen Bonding and Cytosine Complexation
;
_journal_name_full 'Journal of Organic Chemistry'
_journal_page_first 1866
_journal_page_last 1871
_journal_paper_doi 10.1021/jo0355808
_journal_volume 69
_journal_year 2004
_chemical_formula_sum 'C12 H13 I N4 O'
_chemical_formula_weight 356.16
_space_group_IT_number 14
_symmetry_cell_setting monoclinic
_symmetry_space_group_name_Hall '-P 2yn'
_symmetry_space_group_name_H-M 'P 1 21/n 1'
_cell_angle_alpha 90.00
_cell_angle_beta 103.056(2)
_cell_angle_gamma 90.00
_cell_formula_units_Z 4
_cell_length_a 11.8157(11)
_cell_length_b 8.0795(8)
_cell_length_c 14.0426(13)
_cell_measurement_temperature 150(2)
_cell_volume 1305.9(2)
_diffrn_ambient_temperature 150(2)
_exptl_crystal_density_diffrn 1.812
_refine_ls_R_factor_obs 0.0131
_refine_ls_wR_factor_obs 0.0332
_cod_depositor_comments
;
The following automatic conversions were performed:
'_symmetry_cell_setting' value 'Monoclinic' changed to 'monoclinic'
according to '/home/saulius/struct/CIF-dictionaries/cif_core.dic'
dictionary named 'cif_core.dic' version 2.4.1 from 2010-06-29.

Automatic conversion script
Id: cif_fix_enum 1527 2010-12-29 10:47:43Z saulius 
;
_cod_original_sg_symbol_H-M 'P 21/n'
_cod_database_code 4020876

loop_
_symmetry_equiv_pos_as_xyz
'x, y, z'
'-x+1/2, y+1/2, -z+1/2'
'-x, -y, -z'
'x-1/2, -y-1/2, z-1/2'

loop_
_atom_site_aniso_label
_atom_site_aniso_U_11
_atom_site_aniso_U_22
_atom_site_aniso_U_33
_atom_site_aniso_U_23
_atom_site_aniso_U_13
_atom_site_aniso_U_12
I1 0.02871(8) 0.03170(9) 0.01609(7) -0.00010(5) 0.00545(5) 0.00195(5)
O1 0.0288(7) 0.0411(8) 0.0167(7) 0.0006(6) 0.0057(5) 0.0081(6)
N1 0.0228(8) 0.0288(8) 0.0150(7) 0.0011(6) 0.0060(6) 0.0014(6)
N2 0.0231(7) 0.0266(9) 0.0143(7) 0.0005(6) 0.0047(6) 0.0014(6)
N3 0.0255(8) 0.0304(9) 0.0202(8) 0.0029(6) 0.0055(6) 0.0036(7)
N4 0.0234(8) 0.0214(8) 0.0199(7) -0.0009(6) 0.0043(6) 0.0016(6)
C1 0.0204(8) 0.0209(9) 0.0198(9) 0.0006(7) 0.0052(7) -0.0033(7)
C2 0.0204(8) 0.0182(9) 0.0216(9) 0.0017(7) 0.0057(7) -0.0033(7)
C3 0.0245(9) 0.0280(10) 0.0188(9) -0.0006(7) 0.0037(7) -0.0016(8)
C4 0.0291(10) 0.0264(10) 0.0248(10) -0.0049(8) 0.0091(8) -0.0024(8)
C5 0.0258(9) 0.0250(10) 0.0323(10) -0.0011(8) 0.0081(8) 0.0026(8)
C6 0.0281(10) 0.0325(11) 0.0243(10) 0.0044(8) 0.0024(8) 0.0052(8)
C7 0.0207(9) 0.0181(9) 0.0198(9) 0.0007(7) 0.0056(7) -0.0039(7)
C8 0.0256(9) 0.0245(10) 0.0161(8) -0.0020(7) 0.0063(7) -0.0026(7)
C9 0.0256(9) 0.0241(10) 0.0208(9) -0.0042(7) 0.0086(7) -0.0027(7)
C10 0.0282(9) 0.0254(10) 0.0170(9) -0.0017(7) 0.0050(7) 0.0003(8)
C11 0.0253(9) 0.0240(10) 0.0182(9) -0.0023(7) 0.0068(7) 0.0003(7)
C12 0.0295(10) 0.0371(11) 0.0249(10) -0.0001(8) 0.0037(8) 0.0110(9)

loop_
_atom_site_label
_atom_site_type_symbol
_atom_site_fract_x
_atom_site_fract_y
_atom_site_fract_z
_atom_site_U_iso_or_equiv
_atom_site_thermal_displace_type
_atom_site_occupancy
_atom_site_calc_flag
_atom_site_refinement_flags
_atom_site_disorder_group
I1 I 0.596384(10) 0.28111(2) 0.234412(8) 0.02544(6) Uani 1 d . .
O1 O 1.05150(11) 0.2157(2) 0.10981(9) 0.0287(3) Uani 1 d . .
N1 N 0.96261(13) 0.2723(2) -0.04986(11) 0.0220(3) Uani 1 d . .
H1A H 0.96899(13) 0.2535(2) -0.11014(11) 0.026 Uiso 1 calc R .
N2 N 1.12913(12) 0.1201(2) -0.01604(10) 0.0213(3) Uani 1 d . .
H2A H 1.11595(12) 0.1153(2) -0.08021(10) 0.026 Uiso 1 calc R .
N3 N 0.79763(13) 0.4074(2) -0.12569(11) 0.0254(3) Uani 1 d . .
N4 N 1.42789(12) -0.1264(2) 0.12408(10) 0.0217(3) Uani 1 d . .
C1 C 1.04745(15) 0.2055(2) 0.02277(13) 0.0202(4) Uani 1 d . .
C2 C 0.86647(15) 0.3674(2) -0.03948(13) 0.0199(4) Uani 1 d . .
C3 C 0.8449(2) 0.4156(2) 0.04984(13) 0.0239(4) Uani 1 d . .
H3B H 0.8968(2) 0.3868(2) 0.10963(13) 0.029 Uiso 1 calc R .
C4 C 0.7456(2) 0.5066(2) 0.04899(14) 0.0263(4) Uani 1 d . .
H4A H 0.7277(2) 0.5405(2) 0.10870(14) 0.032 Uiso 1 calc R .
C5 C 0.6723(2) 0.5481(2) -0.03942(14) 0.0275(4) Uani 1 d . .
H5A H 0.6032(2) 0.6096(2) -0.04170(14) 0.033 Uiso 1 calc R .
C6 C 0.7026(2) 0.4976(2) -0.12393(14) 0.0288(4) Uani 1 d . .
H6A H 0.6534(2) 0.5283(2) -0.18463(14) 0.035 Uiso 1 calc R .
C7 C 1.22785(14) 0.0427(2) 0.03470(12) 0.0194(4) Uani 1 d . .
C8 C 1.2949(2) -0.0432(2) -0.02039(13) 0.0218(4) Uani 1 d . .
H8A H 1.2719(2) -0.0438(2) -0.08974(13) 0.026 Uiso 1 calc R .
C9 C 1.3927(2) -0.1255(2) 0.02572(13) 0.0230(4) Uani 1 d . .
H9A H 1.4371(2) -0.1833(2) -0.01218(13) 0.028 Uiso 1 calc R .
C10 C 1.3659(2) -0.0428(2) 0.17803(13) 0.0235(4) Uani 1 d . .
H10A H 1.3919(2) -0.0429(2) 0.24718(13) 0.028 Uiso 1 calc R .
C11 C 1.2670(2) 0.0420(2) 0.13660(12) 0.0222(4) Uani 1 d . .
H11A H 1.2252(2) 0.1000(2) 0.17652(12) 0.027 Uiso 1 calc R .
C12 C 1.5349(2) -0.2153(3) 0.17294(15) 0.0309(4) Uani 1 d . .
H12A H 1.5691(2) -0.2692(3) 0.12358(15) 0.046 Uiso 1 calc R .
H12B H 1.5156(2) -0.2991(3) 0.21719(15) 0.046 Uiso 1 calc R .
H12C H 1.5906(2) -0.1364(3) 0.21038(15) 0.046 Uiso 1 calc R .

loop_
_geom_bond_atom_site_label_1
_geom_bond_atom_site_label_2
_geom_bond_distance
_geom_bond_site_symmetry_2
_geom_bond_publ_flag
O1 C1 1.215(2) . ?
N1 C1 1.369(2) . ?
N1 C2 1.406(2) . ?
N2 C7 1.373(2) . ?
N2 C1 1.394(2) . ?
N3 C2 1.337(2) . ?
N3 C6 1.343(2) . ?
N4 C10 1.348(2) . ?
N4 C9 1.349(2) . ?
N4 C12 1.480(2) . ?
C2 C3 1.391(2) . ?
C3 C4 1.382(3) . ?
C4 C5 1.385(3) . ?
C5 C6 1.377(3) . ?
C7 C11 1.401(2) . ?
C7 C8 1.409(2) . ?
C8 C9 1.364(3) . ?
C10 C11 1.366(3) . ?

loop_
_cod_related_entry_id
_cod_related_entry_database
_cod_related_entry_code
1 ChemSpider 21155377
